data_1576530
loop_
_publ_author_name
'Zhou, Changyu'
'Zhou, Jinmiao'
'Zhang, Lele'
'Xie, Wansen'
'Gu, Huanchao'
'Liu, Hua'
'Yang, Xiaoyu'

_publ_section_title
;
 Asymmetric synthesis of planar-chiral metacyclophanes <i>via</i> aromatic
 amination enabled enantioselective desymmetrization.
;
_journal_issue 15
_journal_name_full 'Chemical science'
_journal_page_first 7582
_journal_page_last 7589
_journal_paper_doi 10.1039/d5sc09849a
_journal_volume 17
_journal_year 2026
_chemical_formula_moiety 'C24 H28 Cl N3 O2'
_chemical_formula_sum 'C24 H28 Cl N3 O2'
_chemical_formula_weight 425.94
_space_group_crystal_system triclinic
_space_group_IT_number 2
_space_group_name_Hall '-P 1'
_space_group_name_H-M_alt 'P -1'
_atom_sites_solution_hydrogens geom
_atom_sites_solution_primary dual
_audit_creation_date 2025-09-01
_audit_creation_method
;
Olex2 1.3
(compiled 2020.11.12 svn.r5f609507 for OlexSys, GUI svn.r6408)
;
_audit_update_record
;
2025-11-06 deposited with the CCDC.	2026-02-12 downloaded from the CCDC.
;
_cell_angle_alpha 78.7430(10)
_cell_angle_beta 82.7240(10)
_cell_angle_gamma 82.149(2)
_cell_formula_units_Z 2
_cell_length_a 8.6243(3)
_cell_length_b 9.9669(3)
_cell_length_c 16.1910(5)
_cell_measurement_reflns_used 6307
_cell_measurement_temperature 150.0
_cell_measurement_theta_max 56.77
_cell_measurement_theta_min 2.43
_cell_volume 1344.99(7)
_computing_cell_refinement 'SAINT V8.40A (Bruker, 2019)'
_computing_data_reduction 'SAINT V8.40A (Bruker, 2019)'
_computing_molecular_graphics 'Olex2 1.3 (Dolomanov et al., 2009)'
_computing_publication_material 'Olex2 1.3 (Dolomanov et al., 2009)'
_computing_structure_refinement 'SHELXL 2018/3 (Sheldrick, 2015)'
_computing_structure_solution 'SHELXT 2018/2 (Sheldrick, 2018)'
_diffrn_ambient_temperature 150.0
_diffrn_detector 'CCD area detector'
_diffrn_detector_area_resol_mean 7.9
_diffrn_detector_type 'Bruker SMART CCD 1K area detector'
_diffrn_measured_fraction_theta_full 0.969
_diffrn_measured_fraction_theta_max 0.968
_diffrn_measurement_device 'three-circle diffractometer'
_diffrn_measurement_device_type 'Bruker SMART CCD 1K area detector'
_diffrn_measurement_method '\w scans'
_diffrn_radiation_monochromator graphite
_diffrn_radiation_probe x-ray
_diffrn_radiation_type GaK\a
_diffrn_radiation_wavelength 1.34138
_diffrn_reflns_av_R_equivalents 0.0573
_diffrn_reflns_av_unetI/netI 0.0843
_diffrn_reflns_Laue_measured_fraction_full 0.969
_diffrn_reflns_Laue_measured_fraction_max 0.968
_diffrn_reflns_limit_h_max 9
_diffrn_reflns_limit_h_min -10
_diffrn_reflns_limit_k_max 11
_diffrn_reflns_limit_k_min -11
_diffrn_reflns_limit_l_max 19
_diffrn_reflns_limit_l_min -19
_diffrn_reflns_number 10406
_diffrn_reflns_point_group_measured_fraction_full 0.969
_diffrn_reflns_point_group_measured_fraction_max 0.968
_diffrn_reflns_theta_full 53.594
_diffrn_reflns_theta_max 53.899
_diffrn_reflns_theta_min 2.434
_diffrn_source 'sealed X-ray tube'
_diffrn_source_current 3.57
_diffrn_source_power 0.249543
_diffrn_source_target Mo
_diffrn_source_voltage 69.9
_diffrn_standards_number 0
_exptl_absorpt_coefficient_mu 0.932
_exptl_absorpt_correction_T_max 0.3057
_exptl_absorpt_correction_T_min 0.1428
_exptl_absorpt_correction_type none
_exptl_absorpt_process_details
;
SADABS-2016/2 (Bruker,2016/2) was used for absorption correction.
wR2(int) was 0.1802 before and 0.0794 after correction.
The Ratio of minimum to maximum transmission is 0.4671.
The \l/2 correction factor is Not present.
;
_exptl_crystal_colour 'clear light colourless'
_exptl_crystal_colour_lustre clear
_exptl_crystal_colour_modifier light
_exptl_crystal_colour_primary colourless
_exptl_crystal_density_diffrn 1.052
_exptl_crystal_description block
_exptl_crystal_F_000 452
_exptl_crystal_size_max 0.1
_exptl_crystal_size_mid 0.1
_exptl_crystal_size_min 0.1
_refine_diff_density_max 0.580
_refine_diff_density_min -0.466
_refine_diff_density_rms 0.071
_refine_ls_extinction_method none
_refine_ls_goodness_of_fit_ref 1.057
_refine_ls_hydrogen_treatment constr
_refine_ls_matrix_type full
_refine_ls_number_parameters 271
_refine_ls_number_reflns 4762
_refine_ls_number_restraints 0
_refine_ls_restrained_S_all 1.057
_refine_ls_R_factor_all 0.0732
_refine_ls_R_factor_gt 0.0656
_refine_ls_shift/su_max 0.000
_refine_ls_shift/su_mean 0.000
_refine_ls_structure_factor_coef Fsqd
_refine_ls_weighting_details 'w=1/[\s^2^(Fo^2^)+(0.1092P)^2^+0.6957P] where P=(Fo^2^+2Fc^2^)/3'
_refine_ls_weighting_scheme calc
_refine_ls_wR_factor_gt 0.1955
_refine_ls_wR_factor_ref 0.2041
_reflns_Friedel_coverage 0.000
_reflns_number_gt 3990
_reflns_number_total 4762
_reflns_threshold_expression 'I > 2\s(I)'
_cod_data_source_file d5sc09849a2.cif
_cod_data_source_block ghc_zcy_5_18_0m
_cod_depositor_comments 'Adding full bibliography for 1576529--1576530.cif.'
_cod_database_code 1576530
_shelx_shelxl_version_number 2018/3
_shelx_space_group_comment
;
The symmetry employed for this shelxl refinement is uniquely defined
by the following loop, which should always be used as a source of
symmetry information in preference to the above space-group names.
They are only intended as comments.
;
_shelx_estimated_absorpt_t_max 0.913
_shelx_estimated_absorpt_t_min 0.913
_olex2_refinement_description
;
1. Fixed Uiso
 At 1.2 times of:
  All C(H) groups, All C(H,H) groups, All N(H) groups
2.a Secondary CH2 refined with riding coordinates:
 C00C(H00A,H00B), C00G(H00C,H00D), C00L(H00F,H00G), C00O(H00J,H00L), C00P(H00O,
 H00P), C00R(H00R,H00S), C00S(H00T,H00U), C00T(H00V,H00W), C00U(H00X,H00Y),
 C00V(H00Z,H)
2.b Aromatic/amide H refined with riding coordinates:
 N007(H007), C00E(H00E), C00H(H00H), C00I(H00I), C00K(H00K), C00M(H00M),
 C00N(H00N), C00Q(H00Q)
;
_smtbx_masks_void_probe_radius 1.2
_smtbx_masks_void_truncation_radius 1.2
_olex2_submission_special_instructions 'No special instructions were received'

loop_
_space_group_symop_operation_xyz
'x, y, z'
'-x, -y, -z'

loop_
_atom_site_label
_atom_site_type_symbol
_atom_site_fract_x
_atom_site_fract_y
_atom_site_fract_z
_atom_site_U_iso_or_equiv
_atom_site_adp_type
_atom_site_occupancy
_atom_site_site_symmetry_order
_atom_site_calc_flag
_atom_site_refinement_flags_posn
_atom_site_refinement_flags_adp
_atom_site_refinement_flags_occupancy
_atom_site_disorder_assembly
_atom_site_disorder_group
Cl01 Cl 0.89499(8) 0.25036(7) 0.49720(4) 0.0455(2) Uani 1 1 d . . . . .
O002 O 0.7493(2) 0.0357(2) 0.55726(11) 0.0468(5) Uani 1 1 d . . . . .
O003 O 0.7948(2) 0.5663(2) 0.02427(11) 0.0487(5) Uani 1 1 d . . . . .
N004 N 0.7873(2) 0.08756(19) 0.41402(12) 0.0318(5) Uani 1 1 d . . . . .
N005 N 0.7169(2) 0.45362(19) 0.16003(12) 0.0321(5) Uani 1 1 d . . . . .
N007 N 0.9633(3) 0.4073(2) 0.10640(13) 0.0412(5) Uani 1 1 d . . . . .
H007 H 1.051259 0.411763 0.072418 0.049 Uiso 1 1 calc R U . . .
C008 C 0.7358(3) 0.2834(2) 0.29940(14) 0.0289(5) Uani 1 1 d . . . . .
C009 C 0.8424(3) 0.1769(2) 0.33780(14) 0.0312(5) Uani 1 1 d . . . . .
C00A C 0.7908(3) 0.3506(2) 0.21940(14) 0.0302(5) Uani 1 1 d . . . . .
C00B C 0.9462(3) 0.3218(3) 0.18428(15) 0.0352(5) Uani 1 1 d . . . . .
C00C C 0.5485(3) 0.4856(2) 0.15257(15) 0.0354(6) Uani 1 1 d . . . . .
H00A H 0.532084 0.561098 0.103637 0.042 Uiso 1 1 calc R U . . .
H00B H 0.496663 0.519095 0.204080 0.042 Uiso 1 1 calc R U . . .
C00D C 0.5805(3) 0.3279(2) 0.34361(14) 0.0303(5) Uani 1 1 d . . . . .
C00E C 0.4542(3) 0.2505(2) 0.36124(16) 0.0359(6) Uani 1 1 d . . . . .
H00E H 0.465454 0.162358 0.345608 0.043 Uiso 1 1 calc R U . . .
C00F C 0.7972(3) 0.1056(2) 0.49270(15) 0.0340(5) Uani 1 1 d . . . . .
C00G C 0.7076(3) -0.0329(3) 0.40677(16) 0.0399(6) Uani 1 1 d . . . . .
H00C H 0.596417 -0.019123 0.430830 0.048 Uiso 1 1 calc R U . . .
H00D H 0.758695 -0.116914 0.440803 0.048 Uiso 1 1 calc R U . . .
C00H C 0.9952(3) 0.1469(3) 0.30261(15) 0.0352(5) Uani 1 1 d . . . . .
H00H H 1.062699 0.074658 0.331697 0.042 Uiso 1 1 calc R U . . .
C00I C 0.3118(3) 0.2996(3) 0.40130(17) 0.0429(6) Uani 1 1 d . . . . .
H00I H 0.225879 0.246120 0.411916 0.051 Uiso 1 1 calc R U . . .
C00J C 0.8233(3) 0.4838(3) 0.09005(16) 0.0384(6) Uani 1 1 d . . . . .
C00K C 1.0508(3) 0.2213(3) 0.22527(16) 0.0391(6) Uani 1 1 d . . . . .
H00K H 1.156472 0.203726 0.201612 0.047 Uiso 1 1 calc R U . . .
C00L C 0.4703(3) 0.3630(3) 0.14107(19) 0.0456(7) Uani 1 1 d . . . . .
H00F H 0.453392 0.302736 0.196992 0.055 Uiso 1 1 calc R U . . .
H00G H 0.365432 0.397737 0.121653 0.055 Uiso 1 1 calc R U . . .
C00M C 0.5606(3) 0.4568(3) 0.36853(17) 0.0414(6) Uani 1 1 d . . . . .
H00M H 0.645397 0.511593 0.357234 0.050 Uiso 1 1 calc R U . . .
C00N C 0.2953(4) 0.4261(3) 0.42561(19) 0.0482(7) Uani 1 1 d . . . . .
H00N H 0.198374 0.459245 0.453722 0.058 Uiso 1 1 calc R U . . .
C00O C 0.5600(4) 0.2763(3) 0.07939(19) 0.0512(7) Uani 1 1 d . . . . .
H00J H 0.662935 0.236848 0.099815 0.061 Uiso 1 1 calc R U . . .
H00L H 0.580442 0.336081 0.023597 0.061 Uiso 1 1 calc R U . . .
C00P C 0.7125(4) -0.0545(3) 0.31656(19) 0.0498(7) Uani 1 1 d . . . . .
H00O H 0.819833 -0.094101 0.297860 0.060 Uiso 1 1 calc R U . . .
H00P H 0.689686 0.035715 0.279398 0.060 Uiso 1 1 calc R U . . .
C00Q C 0.4197(4) 0.5052(3) 0.4092(2) 0.0534(8) Uani 1 1 d . . . . .
H00Q H 0.407996 0.592569 0.425948 0.064 Uiso 1 1 calc R U . . .
C00R C 0.4611(4) 0.0384(3) 0.1423(2) 0.0561(8) Uani 1 1 d . . . . .
H00R H 0.372523 -0.011847 0.137031 0.067 Uiso 1 1 calc R U . . .
H00S H 0.438186 0.074174 0.196012 0.067 Uiso 1 1 calc R U . . .
C00S C 0.4708(4) 0.1596(3) 0.0688(2) 0.0613(9) Uani 1 1 d . . . . .
H00T H 0.362156 0.199055 0.057663 0.074 Uiso 1 1 calc R U . . .
H00U H 0.520899 0.123508 0.017827 0.074 Uiso 1 1 calc R U . . .
C00T C 0.5947(4) -0.1500(3) 0.3067(2) 0.0592(8) Uani 1 1 d . . . . .
H00V H 0.610048 -0.236411 0.348421 0.071 Uiso 1 1 calc R U . . .
H00W H 0.486715 -0.105605 0.319585 0.071 Uiso 1 1 calc R U . . .
C00U C 0.6117(4) -0.0622(4) 0.1464(2) 0.0627(9) Uani 1 1 d . . . . .
H00X H 0.633375 -0.097644 0.092620 0.075 Uiso 1 1 calc R U . . .
H00Y H 0.699942 -0.010582 0.150395 0.075 Uiso 1 1 calc R U . . .
C00V C 0.6101(5) -0.1844(4) 0.2192(3) 0.0709(10) Uani 1 1 d . . . . .
H00Z H 0.521627 -0.235896 0.215359 0.085 Uiso 1 1 calc R U . . .
H H 0.708639 -0.246574 0.211716 0.085 Uiso 1 1 calc R U . . .

loop_
_atom_site_aniso_label
_atom_site_aniso_U_11
_atom_site_aniso_U_22
_atom_site_aniso_U_33
_atom_site_aniso_U_23
_atom_site_aniso_U_13
_atom_site_aniso_U_12
Cl01 0.0458(4) 0.0506(4) 0.0459(4) -0.0195(3) -0.0092(3) -0.0062(3)
O002 0.0540(12) 0.0489(11) 0.0344(9) -0.0011(8) -0.0076(8) -0.0014(9)
O003 0.0389(11) 0.0565(12) 0.0409(10) 0.0116(9) -0.0052(8) 0.0008(9)
N004 0.0351(12) 0.0284(10) 0.0319(10) -0.0031(8) -0.0079(8) -0.0032(8)
N005 0.0304(11) 0.0307(10) 0.0332(10) 0.0001(8) -0.0081(8) -0.0004(8)
N007 0.0302(11) 0.0507(13) 0.0365(11) 0.0067(9) -0.0040(9) -0.0028(10)
C008 0.0307(13) 0.0250(11) 0.0335(11) -0.0070(9) -0.0091(10) -0.0037(9)
C009 0.0348(13) 0.0284(11) 0.0318(11) -0.0043(9) -0.0097(10) -0.0047(10)
C00A 0.0292(13) 0.0299(11) 0.0334(11) -0.0064(9) -0.0093(9) -0.0034(9)
C00B 0.0331(13) 0.0378(13) 0.0344(12) -0.0031(10) -0.0067(10) -0.0054(10)
C00C 0.0331(14) 0.0345(12) 0.0365(12) -0.0037(10) -0.0074(10) 0.0030(10)
C00D 0.0346(13) 0.0269(11) 0.0302(11) -0.0041(9) -0.0077(10) -0.0036(9)
C00E 0.0368(14) 0.0291(12) 0.0415(13) -0.0055(10) -0.0055(11) -0.0023(10)
C00F 0.0325(13) 0.0329(12) 0.0364(12) -0.0070(10) -0.0100(10) 0.0044(10)
C00G 0.0477(16) 0.0288(12) 0.0432(14) -0.0017(10) -0.0080(12) -0.0085(11)
C00H 0.0310(13) 0.0369(13) 0.0383(12) -0.0048(10) -0.0134(10) 0.0004(10)
C00I 0.0369(15) 0.0414(14) 0.0480(14) -0.0040(11) -0.0006(12) -0.0058(11)
C00J 0.0320(14) 0.0430(14) 0.0380(13) 0.0015(11) -0.0085(11) -0.0044(11)
C00K 0.0295(13) 0.0451(14) 0.0409(13) -0.0029(11) -0.0073(11) -0.0014(11)
C00L 0.0369(15) 0.0461(15) 0.0558(16) -0.0134(12) -0.0155(13) 0.0040(12)
C00M 0.0398(15) 0.0355(13) 0.0524(15) -0.0171(11) -0.0001(12) -0.0080(11)
C00N 0.0383(16) 0.0486(16) 0.0540(16) -0.0125(13) 0.0042(13) 0.0043(12)
C00O 0.0571(19) 0.0517(17) 0.0475(15) -0.0140(13) -0.0148(14) 0.0009(14)
C00P 0.0545(19) 0.0411(15) 0.0578(17) -0.0154(13) -0.0077(14) -0.0083(13)
C00Q 0.0520(19) 0.0426(15) 0.0685(19) -0.0257(14) 0.0023(15) -0.0006(13)
C00R 0.0499(19) 0.0536(18) 0.074(2) -0.0278(15) -0.0237(16) 0.0030(14)
C00S 0.066(2) 0.0546(18) 0.075(2) -0.0281(16) -0.0389(18) 0.0046(16)
C00T 0.062(2) 0.0385(15) 0.082(2) -0.0195(15) -0.0075(17) -0.0114(14)
C00U 0.064(2) 0.0603(19) 0.072(2) -0.0315(17) -0.0259(17) 0.0081(16)
C00V 0.076(3) 0.0522(19) 0.097(3) -0.0345(19) -0.033(2) 0.0020(17)

loop_
_atom_type_symbol
_atom_type_description
_atom_type_scat_dispersion_real
_atom_type_scat_dispersion_imag
_atom_type_scat_source
C C 0.0137 0.0067 'International Tables Vol C Tables 4.2.6.8 and 6.1.1.4'
H H 0.0000 0.0000 'International Tables Vol C Tables 4.2.6.8 and 6.1.1.4'
Cl Cl 0.3281 0.5435 'International Tables Vol C Tables 4.2.6.8 and 6.1.1.4'
N N 0.0241 0.0134 'International Tables Vol C Tables 4.2.6.8 and 6.1.1.4'
O O 0.0389 0.0241 'International Tables Vol C Tables 4.2.6.8 and 6.1.1.4'

loop_
_geom_angle_atom_site_label_1
_geom_angle_atom_site_label_2
_geom_angle_atom_site_label_3
_geom_angle
_geom_angle_site_symmetry_1
_geom_angle_site_symmetry_3
_geom_angle_publ_flag
C009 N004 C00G 118.99(18) . . ?
C00F N004 C009 125.1(2) . . ?
C00F N004 C00G 115.8(2) . . ?
C00A N005 C00C 127.2(2) . . ?
C00J N005 C00A 108.4(2) . . ?
C00J N005 C00C 120.0(2) . . ?
C00B N007 H007 125.1 . . ?
C00J N007 H007 125.1 . . ?
C00J N007 C00B 109.8(2) . . ?
C009 C008 C00D 122.4(2) . . ?
C00A C008 C009 115.0(2) . . ?
C00A C008 C00D 122.4(2) . . ?
C008 C009 N004 118.7(2) . . ?
C00H C009 N004 118.0(2) . . ?
C00H C009 C008 123.1(2) . . ?
C008 C00A N005 131.6(2) . . ?
C008 C00A C00B 121.7(2) . . ?
C00B C00A N005 106.7(2) . . ?
N007 C00B C00A 107.2(2) . . ?
C00K C00B N007 130.9(2) . . ?
C00K C00B C00A 121.9(2) . . ?
N005 C00C H00A 108.9 . . ?
N005 C00C H00B 108.9 . . ?
N005 C00C C00L 113.5(2) . . ?
H00A C00C H00B 107.7 . . ?
C00L C00C H00A 108.9 . . ?
C00L C00C H00B 108.9 . . ?
C00E C00D C008 124.3(2) . . ?
C00E C00D C00M 118.0(2) . . ?
C00M C00D C008 117.7(2) . . ?
C00D C00E H00E 119.4 . . ?
C00D C00E C00I 121.2(2) . . ?
C00I C00E H00E 119.4 . . ?
O002 C00F Cl01 119.30(19) . . ?
O002 C00F N004 127.0(2) . . ?
N004 C00F Cl01 113.71(18) . . ?
N004 C00G H00C 108.9 . . ?
N004 C00G H00D 108.9 . . ?
N004 C00G C00P 113.2(2) . . ?
H00C C00G H00D 107.8 . . ?
C00P C00G H00C 108.9 . . ?
C00P C00G H00D 108.9 . . ?
C009 C00H H00H 119.6 . . ?
C009 C00H C00K 120.8(2) . . ?
C00K C00H H00H 119.6 . . ?
C00E C00I H00I 120.1 . . ?
C00N C00I C00E 119.8(3) . . ?
C00N C00I H00I 120.1 . . ?
O003 C00J N005 125.4(2) . . ?
O003 C00J N007 126.8(2) . . ?
N007 C00J N005 107.8(2) . . ?
C00B C00K C00H 117.2(2) . . ?
C00B C00K H00K 121.4 . . ?
C00H C00K H00K 121.4 . . ?
C00C C00L H00F 108.3 . . ?
C00C C00L H00G 108.3 . . ?
H00F C00L H00G 107.4 . . ?
C00O C00L C00C 115.8(2) . . ?
C00O C00L H00F 108.3 . . ?
C00O C00L H00G 108.3 . . ?
C00D C00M H00M 119.5 . . ?
C00Q C00M C00D 121.0(3) . . ?
C00Q C00M H00M 119.5 . . ?
C00I C00N H00N 119.9 . . ?
C00I C00N C00Q 120.2(3) . . ?
C00Q C00N H00N 119.9 . . ?
C00L C00O H00J 109.1 . . ?
C00L C00O H00L 109.1 . . ?
C00L C00O C00S 112.5(3) . . ?
H00J C00O H00L 107.8 . . ?
C00S C00O H00J 109.1 . . ?
C00S C00O H00L 109.1 . . ?
C00G C00P H00O 109.1 . . ?
C00G C00P H00P 109.1 . . ?
C00G C00P C00T 112.6(3) . . ?
H00O C00P H00P 107.8 . . ?
C00T C00P H00O 109.1 . . ?
C00T C00P H00P 109.1 . . ?
C00M C00Q C00N 119.8(3) . . ?
C00M C00Q H00Q 120.1 . . ?
C00N C00Q H00Q 120.1 . . ?
H00R C00R H00S 107.7 . . ?
C00S C00R H00R 108.9 . . ?
C00S C00R H00S 108.9 . . ?
C00S C00R C00U 113.4(3) . . ?
C00U C00R H00R 108.9 . . ?
C00U C00R H00S 108.9 . . ?
C00O C00S H00T 108.0 . . ?
C00O C00S H00U 108.0 . . ?
C00R C00S C00O 117.1(3) . . ?
C00R C00S H00T 108.0 . . ?
C00R C00S H00U 108.0 . . ?
H00T C00S H00U 107.3 . . ?
C00P C00T H00V 109.0 . . ?
C00P C00T H00W 109.0 . . ?
H00V C00T H00W 107.8 . . ?
C00V C00T C00P 113.1(3) . . ?
C00V C00T H00V 109.0 . . ?
C00V C00T H00W 109.0 . . ?
C00R C00U H00X 108.3 . . ?
C00R C00U H00Y 108.3 . . ?
H00X C00U H00Y 107.4 . . ?
C00V C00U C00R 115.9(3) . . ?
C00V C00U H00X 108.3 . . ?
C00V C00U H00Y 108.3 . . ?
C00T C00V C00U 115.7(3) . . ?
C00T C00V H00Z 108.4 . . ?
C00T C00V H 108.4 . . ?
C00U C00V H00Z 108.4 . . ?
C00U C00V H 108.4 . . ?
H00Z C00V H 107.4 . . ?

loop_
_geom_bond_atom_site_label_1
_geom_bond_atom_site_label_2
_geom_bond_distance
_geom_bond_site_symmetry_2
_geom_bond_publ_flag
Cl01 C00F 1.786(3) . ?
O002 C00F 1.197(3) . ?
O003 C00J 1.241(3) . ?
N004 C009 1.442(3) . ?
N004 C00F 1.335(3) . ?
N004 C00G 1.493(3) . ?
N005 C00A 1.406(3) . ?
N005 C00C 1.458(3) . ?
N005 C00J 1.377(3) . ?
N007 H007 0.8800 . ?
N007 C00B 1.381(3) . ?
N007 C00J 1.364(3) . ?
C008 C009 1.406(3) . ?
C008 C00A 1.394(3) . ?
C008 C00D 1.491(3) . ?
C009 C00H 1.385(4) . ?
C00A C00B 1.402(4) . ?
C00B C00K 1.379(4) . ?
C00C H00A 0.9900 . ?
C00C H00B 0.9900 . ?
C00C C00L 1.526(4) . ?
C00D C00E 1.388(3) . ?
C00D C00M 1.403(3) . ?
C00E H00E 0.9500 . ?
C00E C00I 1.388(4) . ?
C00G H00C 0.9900 . ?
C00G H00D 0.9900 . ?
C00G C00P 1.512(4) . ?
C00H H00H 0.9500 . ?
C00H C00K 1.389(4) . ?
C00I H00I 0.9500 . ?
C00I C00N 1.376(4) . ?
C00K H00K 0.9500 . ?
C00L H00F 0.9900 . ?
C00L H00G 0.9900 . ?
C00L C00O 1.517(4) . ?
C00M H00M 0.9500 . ?
C00M C00Q 1.380(4) . ?
C00N H00N 0.9500 . ?
C00N C00Q 1.386(4) . ?
C00O H00J 0.9900 . ?
C00O H00L 0.9900 . ?
C00O C00S 1.527(4) . ?
C00P H00O 0.9900 . ?
C00P H00P 0.9900 . ?
C00P C00T 1.526(4) . ?
C00Q H00Q 0.9500 . ?
C00R H00R 0.9900 . ?
C00R H00S 0.9900 . ?
C00R C00S 1.524(5) . ?
C00R C00U 1.528(4) . ?
C00S H00T 0.9900 . ?
C00S H00U 0.9900 . ?
C00T H00V 0.9900 . ?
C00T H00W 0.9900 . ?
C00T C00V 1.508(5) . ?
C00U H00X 0.9900 . ?
C00U H00Y 0.9900 . ?
C00U C00V 1.520(5) . ?
C00V H00Z 0.9900 . ?
C00V H 0.9900 . ?

loop_
_geom_torsion_atom_site_label_1
_geom_torsion_atom_site_label_2
_geom_torsion_atom_site_label_3
_geom_torsion_atom_site_label_4
_geom_torsion
_geom_torsion_site_symmetry_1
_geom_torsion_site_symmetry_2
_geom_torsion_site_symmetry_3
_geom_torsion_site_symmetry_4
_geom_torsion_publ_flag
N004 C009 C00H C00K 174.2(2) . . . . ?
N004 C00G C00P C00T -164.1(2) . . . . ?
N005 C00A C00B N007 0.7(3) . . . . ?
N005 C00A C00B C00K -177.9(2) . . . . ?
N005 C00C C00L C00O -43.4(3) . . . . ?
N007 C00B C00K C00H -176.8(3) . . . . ?
C008 C009 C00H C00K -0.9(4) . . . . ?
C008 C00A C00B N007 -178.5(2) . . . . ?
C008 C00A C00B C00K 2.9(4) . . . . ?
C008 C00D C00E C00I -178.8(2) . . . . ?
C008 C00D C00M C00Q 179.6(3) . . . . ?
C009 N004 C00F Cl01 -2.6(3) . . . . ?
C009 N004 C00F O002 178.0(2) . . . . ?
C009 N004 C00G C00P 6.9(3) . . . . ?
C009 C008 C00A N005 175.2(2) . . . . ?
C009 C008 C00A C00B -5.8(3) . . . . ?
C009 C008 C00D C00E -71.1(3) . . . . ?
C009 C008 C00D C00M 109.2(3) . . . . ?
C009 C00H C00K C00B -2.3(4) . . . . ?
C00A N005 C00C C00L -56.6(3) . . . . ?
C00A N005 C00J O003 176.9(3) . . . . ?
C00A N005 C00J N007 -3.1(3) . . . . ?
C00A C008 C009 N004 -170.15(19) . . . . ?
C00A C008 C009 C00H 4.9(3) . . . . ?
C00A C008 C00D C00E 113.5(3) . . . . ?
C00A C008 C00D C00M -66.1(3) . . . . ?
C00A C00B C00K C00H 1.3(4) . . . . ?
C00B N007 C00J O003 -176.5(3) . . . . ?
C00B N007 C00J N005 3.5(3) . . . . ?
C00C N005 C00A C008 -23.3(4) . . . . ?
C00C N005 C00A C00B 157.6(2) . . . . ?
C00C N005 C00J O003 18.8(4) . . . . ?
C00C N005 C00J N007 -161.2(2) . . . . ?
C00C C00L C00O C00S -177.6(2) . . . . ?
C00D C008 C009 N004 14.2(3) . . . . ?
C00D C008 C009 C00H -170.8(2) . . . . ?
C00D C008 C00A N005 -9.1(4) . . . . ?
C00D C008 C00A C00B 169.9(2) . . . . ?
C00D C00E C00I C00N -1.2(4) . . . . ?
C00D C00M C00Q C00N -0.2(5) . . . . ?
C00E C00D C00M C00Q -0.1(4) . . . . ?
C00E C00I C00N C00Q 0.9(4) . . . . ?
C00F N004 C009 C008 -93.5(3) . . . . ?
C00F N004 C009 C00H 91.2(3) . . . . ?
C00F N004 C00G C00P -175.1(2) . . . . ?
C00G N004 C009 C008 84.3(3) . . . . ?
C00G N004 C009 C00H -91.0(3) . . . . ?
C00G N004 C00F Cl01 179.55(17) . . . . ?
C00G N004 C00F O002 0.1(4) . . . . ?
C00G C00P C00T C00V -173.9(3) . . . . ?
C00I C00N C00Q C00M -0.1(5) . . . . ?
C00J N005 C00A C008 -179.4(2) . . . . ?
C00J N005 C00A C00B 1.5(3) . . . . ?
C00J N005 C00C C00L 97.0(3) . . . . ?
C00J N007 C00B C00A -2.6(3) . . . . ?
C00J N007 C00B C00K 175.7(3) . . . . ?
C00L C00O C00S C00R -72.6(4) . . . . ?
C00M C00D C00E C00I 0.8(4) . . . . ?
C00P C00T C00V C00U -50.7(4) . . . . ?
C00R C00U C00V C00T -63.9(4) . . . . ?
C00S C00R C00U C00V 179.2(3) . . . . ?
C00U C00R C00S C00O -78.4(4) . . . . ?

loop_
_smtbx_masks_void_nr
_smtbx_masks_void_average_x
_smtbx_masks_void_average_y
_smtbx_masks_void_average_z
_smtbx_masks_void_volume
_smtbx_masks_void_count_electrons
_smtbx_masks_void_content
1 0.000 0.000 0.000 380.5 101.7 '3 isopropanol'
